data_4032287
loop_
_publ_author_name
'Griswold, Jessica A.'
'Horwitz, Matthew A.'
'Leiva, Leslie V.'
'Johnson, Jeffrey S.'

_publ_section_title
;
 Diastereoselective Organocatalytic Addition of \a-Angelica Lactone to
 \b-Halo-\a-ketoesters.
;
_journal_issue 4
_journal_name_full 'The Journal of organic chemistry'
_journal_page_first 2276
_journal_page_last 2280
_journal_paper_doi 10.1021/acs.joc.6b03059
_journal_volume 82
_journal_year 2017
_chemical_formula_moiety 'C17 H19 Br O5'
_chemical_formula_sum 'C17 H19 Br O5'
_chemical_formula_weight 383.23
_space_group_crystal_system monoclinic
_space_group_IT_number 14
_space_group_name_Hall '-P 2ybc'
_space_group_name_H-M_alt 'P 1 21/c 1'
_symmetry_space_group_name_Hall '-P 2ybc'
_symmetry_space_group_name_H-M 'P 1 21/c 1'
_atom_sites_solution_hydrogens geom
_atom_sites_solution_primary iterative
_audit_creation_date 2016-10-20
_audit_creation_method
;
Olex2 1.2
(compiled 2016.09.09 svn.r3337 for OlexSys, GUI svn.r5227)
;
_cell_angle_alpha 90
_cell_angle_beta 97.605(2)
_cell_angle_gamma 90
_cell_formula_units_Z 4
_cell_length_a 7.1333(3)
_cell_length_b 20.0738(10)
_cell_length_c 11.9472(6)
_cell_measurement_reflns_used 6408
_cell_measurement_temperature 100
_cell_measurement_theta_max 70.17
_cell_measurement_theta_min 4.33
_cell_volume 1695.70(14)
_computing_cell_refinement 'SAINT v8.37A (Bruker, 2015)'
_computing_data_reduction 'SAINT v8.37A (Bruker, 2015)'
_computing_molecular_graphics 'Olex2 (Dolomanov et al., 2009)'
_computing_publication_material 'Olex2 (Dolomanov et al., 2009)'
_computing_structure_refinement 'XL (Sheldrick, 2008)'
_computing_structure_solution 'olex2.solve (Bourhis et al., 2015)'
_diffrn_ambient_temperature 100
_diffrn_measured_fraction_theta_full 0.999
_diffrn_measured_fraction_theta_max 0.998
_diffrn_measurement_device_type 'Bruker APEX-II CCD'
_diffrn_measurement_method '\f and \w scans'
_diffrn_radiation_type CuK\a
_diffrn_radiation_wavelength 1.54178
_diffrn_reflns_av_R_equivalents 0.0445
_diffrn_reflns_av_unetI/netI 0.0329
_diffrn_reflns_Laue_measured_fraction_full 0.999
_diffrn_reflns_Laue_measured_fraction_max 0.998
_diffrn_reflns_limit_h_max 8
_diffrn_reflns_limit_h_min -8
_diffrn_reflns_limit_k_max 24
_diffrn_reflns_limit_k_min -24
_diffrn_reflns_limit_l_max 14
_diffrn_reflns_limit_l_min -13
_diffrn_reflns_number 16003
_diffrn_reflns_point_group_measured_fraction_full 0.999
_diffrn_reflns_point_group_measured_fraction_max 0.998
_diffrn_reflns_theta_full 67.679
_diffrn_reflns_theta_max 70.161
_diffrn_reflns_theta_min 4.335
_diffrn_standards_number 0
_exptl_absorpt_coefficient_mu 3.506
_exptl_absorpt_correction_T_max 0.7283
_exptl_absorpt_correction_T_min 0.5545
_exptl_absorpt_correction_type numerical
_exptl_absorpt_process_details
;
SADABS-2016/2 (Bruker,2016/2) was used for absorption correction.
wR2(int) was 0.0963 before and 0.0578 after correction.
The Ratio of minimum to maximum transmission is 0.7614.
The \l/2 correction factor is Not present.
;
_exptl_crystal_colour 'clear colourless'
_exptl_crystal_colour_lustre clear
_exptl_crystal_colour_primary colourless
_exptl_crystal_density_diffrn 1.501
_exptl_crystal_description block
_exptl_crystal_F_000 784
_exptl_crystal_size_max 0.243
_exptl_crystal_size_mid 0.189
_exptl_crystal_size_min 0.171
_refine_diff_density_max 0.898
_refine_diff_density_min -0.418
_refine_diff_density_rms 0.091
_refine_ls_extinction_method none
_refine_ls_goodness_of_fit_ref 1.075
_refine_ls_hydrogen_treatment constr
_refine_ls_matrix_type full
_refine_ls_number_parameters 211
_refine_ls_number_reflns 3217
_refine_ls_number_restraints 0
_refine_ls_restrained_S_all 1.075
_refine_ls_R_factor_all 0.0392
_refine_ls_R_factor_gt 0.0361
_refine_ls_shift/su_max 0.001
_refine_ls_shift/su_mean 0.000
_refine_ls_structure_factor_coef Fsqd
_refine_ls_weighting_details 'w=1/[\s^2^(Fo^2^)+(0.0580P)^2^+0.4891P] where P=(Fo^2^+2Fc^2^)/3'
_refine_ls_weighting_scheme calc
_refine_ls_wR_factor_gt 0.0886
_refine_ls_wR_factor_ref 0.0912
_reflns_Friedel_coverage 0.000
_reflns_number_gt 2937
_reflns_number_total 3217
_reflns_threshold_expression 'I > 2\s(I)'
_cod_data_source_file jo6b03059_si_001.cif
_cod_data_source_block x1610004
_cod_database_code 4032287
_shelx_space_group_comment
;
The symmetry employed for this shelxl refinement is uniquely defined
by the following loop, which should always be used as a source of
symmetry information in preference to the above space-group names.
They are only intended as comments.
;
_shelx_estimated_absorpt_t_max 0.586
_shelx_estimated_absorpt_t_min 0.483
_olex2_refinement_description
;
1. Fixed Uiso
 At 1.2 times of:
  All C(H) groups, All C(H,H) groups
 At 1.5 times of:
  All C(H,H,H) groups, All O(H) groups
2.a Ternary CH refined with riding coordinates:
 C2(H2), C17(H17)
2.b Secondary CH2 refined with riding coordinates:
 C3(H3A,H3B), C15(H15A,H15B)
2.c Aromatic/amide H refined with riding coordinates:
 C5(H5), C6(H6), C7(H7), C8(H8), C9(H9), C23(H23)
2.d Idealised Me refined as rotating group:
 C16(H16A,H16B,H16C), C22(H22A,H22B,H22C)
2.e Idealised tetrahedral OH refined as rotating group:
 O11(H11)
;
_shelx_shelxl_version_number 2014/7
_olex2_date_sample_data_collection 2016-10-19
_olex2_date_sample_submission 2016-10-18
_olex2_submission_original_sample_id x1610004/MAH
_olex2_submission_special_instructions 'No special instructions were received'

loop_
_space_group_symop_operation_xyz
'x, y, z'
'-x, y+1/2, -z+1/2'
'-x, -y, -z'
'x, -y-1/2, z-1/2'

loop_
_atom_site_label
_atom_site_type_symbol
_atom_site_fract_x
_atom_site_fract_y
_atom_site_fract_z
_atom_site_U_iso_or_equiv
_atom_site_adp_type
_atom_site_occupancy
_atom_site_site_symmetry_order
_atom_site_calc_flag
_atom_site_refinement_flags_posn
Br1 Br 0.48682(3) 0.69403(2) 0.65007(2) 0.02418(11) Uani 1 1 d .
C2 C 0.3259(3) 0.61482(10) 0.61366(17) 0.0171(4) Uani 1 1 d .
H2 H 0.2075 0.6205 0.6491 0.020 Uiso 1 1 calc R
C3 C 0.2720(3) 0.61078(11) 0.48649(18) 0.0202(4) Uani 1 1 d .
H3A H 0.3884 0.6111 0.4497 0.024 Uiso 1 1 calc R
H3B H 0.2055 0.5682 0.4673 0.024 Uiso 1 1 calc R
C4 C 0.1461(3) 0.66789(11) 0.44087(18) 0.0196(4) Uani 1 1 d .
C5 C -0.0361(3) 0.67403(12) 0.47010(19) 0.0226(4) Uani 1 1 d .
H5 H -0.0826 0.6415 0.5171 0.027 Uiso 1 1 calc R
C6 C -0.1504(3) 0.72768(12) 0.4307(2) 0.0266(5) Uani 1 1 d .
H6 H -0.2744 0.7313 0.4510 0.032 Uiso 1 1 calc R
C7 C -0.0847(3) 0.77570(12) 0.3624(2) 0.0290(5) Uani 1 1 d .
H7 H -0.1622 0.8125 0.3366 0.035 Uiso 1 1 calc R
C8 C 0.0952(4) 0.76935(13) 0.3323(2) 0.0306(5) Uani 1 1 d .
H8 H 0.1409 0.8019 0.2848 0.037 Uiso 1 1 calc R
C9 C 0.2098(3) 0.71588(12) 0.37087(19) 0.0258(5) Uani 1 1 d .
H9 H 0.3328 0.7121 0.3492 0.031 Uiso 1 1 calc R
C10 C 0.4333(3) 0.55376(10) 0.66764(17) 0.0172(4) Uani 1 1 d .
O11 O 0.5954(2) 0.54081(8) 0.61618(13) 0.0209(3) Uani 1 1 d .
H11 H 0.6924 0.5473 0.6630 0.031 Uiso 1 1 calc GR
C12 C 0.4892(3) 0.56647(10) 0.79421(17) 0.0176(4) Uani 1 1 d .
O13 O 0.6498(2) 0.56755(8) 0.83972(13) 0.0235(3) Uani 1 1 d .
O14 O 0.3350(2) 0.57450(8) 0.84457(12) 0.0205(3) Uani 1 1 d .
C15 C 0.3624(3) 0.58927(13) 0.96519(19) 0.0275(5) Uani 1 1 d .
H15A H 0.3900 0.6372 0.9779 0.033 Uiso 1 1 calc R
H15B H 0.4695 0.5631 1.0039 0.033 Uiso 1 1 calc R
C16 C 0.1821(4) 0.57080(18) 1.0098(2) 0.0431(7) Uani 1 1 d .
H16A H 0.0769 0.5964 0.9697 0.065 Uiso 1 1 calc GR
H16B H 0.1938 0.5809 1.0907 0.065 Uiso 1 1 calc GR
H16C H 0.1579 0.5231 0.9981 0.065 Uiso 1 1 calc GR
C17 C 0.3096(3) 0.48960(10) 0.65200(17) 0.0178(4) Uani 1 1 d .
H17 H 0.3021 0.4752 0.5714 0.021 Uiso 1 1 calc R
C18 C 0.1082(3) 0.49617(10) 0.68118(18) 0.0192(4) Uani 1 1 d .
O19 O -0.01348(19) 0.53473(9) 0.64600(13) 0.0246(3) Uani 1 1 d .
O20 O 0.0773(2) 0.44692(8) 0.75516(13) 0.0223(3) Uani 1 1 d .
C21 C 0.2453(3) 0.40979(11) 0.78001(18) 0.0208(4) Uani 1 1 d .
C22 C 0.2294(3) 0.35349(12) 0.8588(2) 0.0280(5) Uani 1 1 d .
H22A H 0.2066 0.3709 0.9324 0.042 Uiso 1 1 calc GR
H22B H 0.3472 0.3277 0.8676 0.042 Uiso 1 1 calc GR
H22C H 0.1240 0.3247 0.8283 0.042 Uiso 1 1 calc GR
C23 C 0.3823(3) 0.43226(10) 0.72557(18) 0.0200(4) Uani 1 1 d .
H23 H 0.5070 0.4148 0.7321 0.024 Uiso 1 1 calc R

loop_
_atom_site_aniso_label
_atom_site_aniso_U_11
_atom_site_aniso_U_22
_atom_site_aniso_U_33
_atom_site_aniso_U_23
_atom_site_aniso_U_13
_atom_site_aniso_U_12
Br1 0.02351(15) 0.02157(16) 0.02699(16) 0.00030(8) 0.00154(10) -0.00744(7)
C2 0.0140(8) 0.0167(9) 0.0205(10) -0.0025(8) 0.0025(7) -0.0031(7)
C3 0.0212(10) 0.0216(10) 0.0181(10) -0.0020(8) 0.0035(8) 0.0021(8)
C4 0.0205(9) 0.0195(10) 0.0185(10) -0.0029(8) 0.0008(8) -0.0001(8)
C5 0.0224(10) 0.0229(10) 0.0230(11) -0.0002(9) 0.0042(8) -0.0015(8)
C6 0.0219(10) 0.0315(12) 0.0261(11) -0.0029(9) 0.0022(8) 0.0051(9)
C7 0.0314(12) 0.0236(11) 0.0294(12) 0.0014(9) -0.0052(9) 0.0045(9)
C8 0.0329(12) 0.0274(12) 0.0306(12) 0.0087(10) 0.0012(10) -0.0019(10)
C9 0.0216(10) 0.0325(12) 0.0236(11) 0.0032(10) 0.0036(8) -0.0022(9)
C10 0.0130(8) 0.0202(10) 0.0189(10) -0.0014(8) 0.0035(7) -0.0004(7)
O11 0.0121(6) 0.0305(8) 0.0205(7) -0.0039(6) 0.0038(5) 0.0011(6)
C12 0.0185(9) 0.0154(9) 0.0189(10) -0.0003(8) 0.0030(7) -0.0009(7)
O13 0.0175(7) 0.0280(8) 0.0239(8) -0.0008(6) -0.0008(6) -0.0006(6)
O14 0.0191(7) 0.0256(8) 0.0172(7) -0.0024(6) 0.0039(5) 0.0007(6)
C15 0.0327(12) 0.0331(12) 0.0172(10) -0.0030(9) 0.0051(9) 0.0036(9)
C16 0.0354(13) 0.070(2) 0.0268(13) 0.0123(13) 0.0133(10) 0.0141(13)
C17 0.0148(9) 0.0196(10) 0.0192(10) -0.0021(8) 0.0030(7) 0.0002(7)
C18 0.0163(9) 0.0187(10) 0.0227(10) -0.0031(8) 0.0024(7) -0.0037(8)
O19 0.0132(7) 0.0262(8) 0.0342(9) 0.0036(6) 0.0029(6) 0.0001(6)
O20 0.0185(7) 0.0209(7) 0.0284(8) 0.0014(6) 0.0062(6) -0.0012(6)
C21 0.0228(10) 0.0172(10) 0.0221(10) -0.0034(8) 0.0019(8) 0.0027(8)
C22 0.0322(11) 0.0212(11) 0.0314(12) 0.0045(9) 0.0073(9) -0.0011(9)
C23 0.0196(9) 0.0191(10) 0.0214(10) -0.0021(8) 0.0025(8) 0.0025(8)

loop_
_atom_type_symbol
_atom_type_description
_atom_type_scat_dispersion_real
_atom_type_scat_dispersion_imag
_atom_type_scat_source
C C 0.0181 0.0091 'International Tables Vol C Tables 4.2.6.8 and 6.1.1.4'
H H 0.0000 0.0000 'International Tables Vol C Tables 4.2.6.8 and 6.1.1.4'
O O 0.0492 0.0322 'International Tables Vol C Tables 4.2.6.8 and 6.1.1.4'
Br Br -0.6763 1.2805 'International Tables Vol C Tables 4.2.6.8 and 6.1.1.4'

loop_
_geom_angle_atom_site_label_1
_geom_angle_atom_site_label_2
_geom_angle_atom_site_label_3
_geom_angle
Br1 C2 H2 108.3
C3 C2 Br1 109.02(14)
C3 C2 H2 108.3
C3 C2 C10 114.96(17)
C10 C2 Br1 107.80(13)
C10 C2 H2 108.3
C2 C3 H3A 109.1
C2 C3 H3B 109.1
H3A C3 H3B 107.9
C4 C3 C2 112.29(17)
C4 C3 H3A 109.1
C4 C3 H3B 109.1
C5 C4 C3 120.34(19)
C9 C4 C3 121.05(19)
C9 C4 C5 118.6(2)
C4 C5 H5 119.8
C6 C5 C4 120.4(2)
C6 C5 H5 119.8
C5 C6 H6 119.7
C7 C6 C5 120.6(2)
C7 C6 H6 119.7
C6 C7 H7 120.4
C6 C7 C8 119.1(2)
C8 C7 H7 120.4
C7 C8 H8 119.7
C7 C8 C9 120.6(2)
C9 C8 H8 119.7
C4 C9 H9 119.7
C8 C9 C4 120.6(2)
C8 C9 H9 119.7
C2 C10 C17 111.38(16)
O11 C10 C2 110.91(17)
O11 C10 C12 109.94(16)
O11 C10 C17 106.30(16)
C12 C10 C2 109.28(16)
C12 C10 C17 108.96(16)
C10 O11 H11 109.5
O13 C12 C10 123.87(18)
O13 C12 O14 126.04(19)
O14 C12 C10 110.08(16)
C12 O14 C15 117.41(16)
O14 C15 H15A 110.3
O14 C15 H15B 110.3
O14 C15 C16 106.9(2)
H15A C15 H15B 108.6
C16 C15 H15A 110.3
C16 C15 H15B 110.3
C15 C16 H16A 109.5
C15 C16 H16B 109.5
C15 C16 H16C 109.5
H16A C16 H16B 109.5
H16A C16 H16C 109.5
H16B C16 H16C 109.5
C10 C17 H17 108.2
C18 C17 C10 115.85(16)
C18 C17 H17 108.2
C23 C17 C10 114.71(17)
C23 C17 H17 108.2
C23 C17 C18 101.25(16)
O19 C18 C17 129.5(2)
O19 C18 O20 121.68(18)
O20 C18 C17 108.82(17)
C18 O20 C21 108.34(16)
O20 C21 C22 113.70(18)
C23 C21 O20 112.26(19)
C23 C21 C22 134.0(2)
C21 C22 H22A 109.5
C21 C22 H22B 109.5
C21 C22 H22C 109.5
H22A C22 H22B 109.5
H22A C22 H22C 109.5
H22B C22 H22C 109.5
C17 C23 H23 125.4
C21 C23 C17 109.25(18)
C21 C23 H23 125.4

loop_
_geom_bond_atom_site_label_1
_geom_bond_atom_site_label_2
_geom_bond_distance
Br1 C2 1.9758(19)
C2 H2 1.0000
C2 C3 1.519(3)
C2 C10 1.541(3)
C3 H3A 0.9900
C3 H3B 0.9900
C3 C4 1.513(3)
C4 C5 1.395(3)
C4 C9 1.391(3)
C5 H5 0.9500
C5 C6 1.394(3)
C6 H6 0.9500
C6 C7 1.384(4)
C7 H7 0.9500
C7 C8 1.384(4)
C8 H8 0.9500
C8 C9 1.390(4)
C9 H9 0.9500
C10 O11 1.404(2)
C10 C12 1.533(3)
C10 C17 1.558(3)
O11 H11 0.8400
C12 O13 1.201(3)
C12 O14 1.332(3)
O14 C15 1.459(3)
C15 H15A 0.9900
C15 H15B 0.9900
C15 C16 1.502(3)
C16 H16A 0.9800
C16 H16B 0.9800
C16 H16C 0.9800
C17 H17 1.0000
C17 C18 1.529(3)
C17 C23 1.499(3)
C18 O19 1.197(3)
C18 O20 1.363(3)
O20 C21 1.409(3)
C21 C22 1.485(3)
C21 C23 1.323(3)
C22 H22A 0.9800
C22 H22B 0.9800
C22 H22C 0.9800
C23 H23 0.9500

loop_
_geom_hbond_atom_site_label_D
_geom_hbond_atom_site_label_H
_geom_hbond_atom_site_label_A
_geom_hbond_distance_DH
_geom_hbond_distance_HA
_geom_hbond_distance_DA
_geom_hbond_angle_DHA
_geom_hbond_site_symmetry_A
O11 H11 O19 0.84 2.15 2.768(2) 130.3 1_655

loop_
_geom_torsion_atom_site_label_1
_geom_torsion_atom_site_label_2
_geom_torsion_atom_site_label_3
_geom_torsion_atom_site_label_4
_geom_torsion
Br1 C2 C3 C4 -66.11(19)
Br1 C2 C10 O11 -66.69(18)
Br1 C2 C10 C12 54.68(17)
Br1 C2 C10 C17 175.12(13)
C2 C3 C4 C5 -65.9(3)
C2 C3 C4 C9 113.0(2)
C2 C10 C12 O13 -119.2(2)
C2 C10 C12 O14 62.1(2)
C2 C10 C17 C18 -47.8(2)
C2 C10 C17 C23 -165.31(17)
C3 C2 C10 O11 55.1(2)
C3 C2 C10 C12 176.47(16)
C3 C2 C10 C17 -63.1(2)
C3 C4 C5 C6 178.2(2)
C3 C4 C9 C8 -177.9(2)
C4 C5 C6 C7 -0.2(4)
C5 C4 C9 C8 1.0(3)
C5 C6 C7 C8 0.9(4)
C6 C7 C8 C9 -0.6(4)
C7 C8 C9 C4 -0.3(4)
C9 C4 C5 C6 -0.7(3)
C10 C2 C3 C4 172.76(16)
C10 C12 O14 C15 -178.06(17)
C10 C17 C18 O19 55.2(3)
C10 C17 C18 O20 -127.48(18)
C10 C17 C23 C21 128.05(19)
O11 C10 C12 O13 2.7(3)
O11 C10 C12 O14 -175.99(16)
O11 C10 C17 C18 -168.74(17)
O11 C10 C17 C23 73.8(2)
C12 C10 C17 C18 72.8(2)
C12 C10 C17 C23 -44.7(2)
C12 O14 C15 C16 -159.1(2)
O13 C12 O14 C15 3.3(3)
C17 C10 C12 O13 118.9(2)
C17 C10 C12 O14 -59.9(2)
C17 C18 O20 C21 2.0(2)
C18 C17 C23 C21 2.5(2)
C18 O20 C21 C22 -179.01(18)
C18 O20 C21 C23 -0.3(2)
O19 C18 O20 C21 179.6(2)
O20 C21 C23 C17 -1.5(2)
C22 C21 C23 C17 176.8(2)
C23 C17 C18 O19 179.9(2)
C23 C17 C18 O20 -2.7(2)
